data_7242840
loop_
_publ_author_name
'Zamisa, Sizwe J.'
'Bongoza, Unathi'
'Omondi, Bernard'

_publ_section_title
;
 Predicting molecular isomerism of symmetrical and unsymmetrical
 N,N&#x2032;-diphenyl formamidines in the solid-state: crystal structure,
 Hirshfeld surface analysis, pairwise interaction energy, and \DHfusion
 and \DSfusion correlations
;
_journal_issue 25
_journal_name_full CrystEngComm
_journal_page_first 4459
_journal_page_last 4474
_journal_paper_doi 10.1039/D1CE00458A
_journal_volume 23
_journal_year 2021
_chemical_formula_moiety 'C13 H8 Cl4 N2'
_chemical_formula_sum 'C13 H8 Cl4 N2'
_chemical_formula_weight 334.01
_space_group_crystal_system monoclinic
_space_group_IT_number 14
_space_group_name_Hall '-P 2ybc'
_space_group_name_H-M_alt 'P 1 21/c 1'
_atom_sites_solution_hydrogens geom
_audit_creation_date 2019-01-21
_audit_creation_method
;
Olex2 1.2
(compiled 2018.05.29 svn.r3508 for OlexSys, GUI svn.r5506)
;
_audit_update_record
;
2020-12-03 deposited with the CCDC.	2021-05-13 downloaded from the CCDC.
;
_cell_angle_alpha 90
_cell_angle_beta 93.309(5)
_cell_angle_gamma 90
_cell_formula_units_Z 8
_cell_length_a 16.0655(18)
_cell_length_b 8.3654(9)
_cell_length_c 20.616(2)
_cell_measurement_reflns_used 8158
_cell_measurement_temperature 173(2)
_cell_measurement_theta_max 28.40
_cell_measurement_theta_min 2.29
_cell_volume 2766.1(5)
_computing_cell_refinement 'COSMO (Bruker, V1.61, 2009)'
_computing_data_collection 'COSMO (Bruker, V1.61, 2009)'
_computing_data_reduction 'SAINT (Bruker)'
_computing_molecular_graphics 'Olex2 (Dolomanov et al., 2009)'
_computing_publication_material 'Olex2 (Dolomanov et al., 2009)'
_computing_structure_refinement 'ShelXL (Sheldrick, 2015)'
_computing_structure_solution 'ShelXS-2013 (Sheldrick, 2008)'
_diffrn_ambient_temperature 173.15
_diffrn_detector 'Bruker APEX2 area detector'
_diffrn_detector_area_resol_mean 7.9
_diffrn_detector_type 'CCD area detector'
_diffrn_measured_fraction_theta_full 1.000
_diffrn_measured_fraction_theta_max 0.995
_diffrn_measurement_device 'three-circle diffractometer'
_diffrn_measurement_device_type 'Bruker SMART APEX2 area detector'
_diffrn_measurement_method '\w and \f scans'
_diffrn_radiation_monochromator graphite
_diffrn_radiation_probe x-ray
_diffrn_radiation_type MoK\a
_diffrn_radiation_wavelength 0.71073
_diffrn_reflns_av_R_equivalents 0.0221
_diffrn_reflns_av_unetI/netI 0.0127
_diffrn_reflns_Laue_measured_fraction_full 1.000
_diffrn_reflns_Laue_measured_fraction_max 0.995
_diffrn_reflns_limit_h_max 19
_diffrn_reflns_limit_h_min -21
_diffrn_reflns_limit_k_max 10
_diffrn_reflns_limit_k_min -11
_diffrn_reflns_limit_l_max 27
_diffrn_reflns_limit_l_min -27
_diffrn_reflns_number 61609
_diffrn_reflns_point_group_measured_fraction_full 1.000
_diffrn_reflns_point_group_measured_fraction_max 0.995
_diffrn_reflns_theta_full 25.242
_diffrn_reflns_theta_max 28.416
_diffrn_reflns_theta_min 1.270
_diffrn_source 'sealed X-ray tube'
_diffrn_source_type 'sealed X-ray tube'
_diffrn_standards_number 0
_exptl_absorpt_coefficient_mu 0.840
_exptl_absorpt_correction_T_max 0.815
_exptl_absorpt_correction_T_min 0.704
_exptl_absorpt_correction_type multi-scan
_exptl_absorpt_process_details 'SADABS (Bruker)'
_exptl_crystal_colour colourless
_exptl_crystal_colour_primary colourless
_exptl_crystal_density_diffrn 1.604
_exptl_crystal_description block
_exptl_crystal_F_000 1344
_exptl_crystal_recrystallization_method 'The material was recrystallised from ethanol by slow evaporation'
_exptl_crystal_size_max 0.43
_exptl_crystal_size_mid 0.3
_exptl_crystal_size_min 0.27
_refine_diff_density_max 0.364
_refine_diff_density_min -0.235
_refine_diff_density_rms 0.051
_refine_ls_extinction_method none
_refine_ls_goodness_of_fit_ref 1.041
_refine_ls_hydrogen_treatment constr
_refine_ls_matrix_type full
_refine_ls_number_parameters 343
_refine_ls_number_reflns 6927
_refine_ls_number_restraints 0
_refine_ls_restrained_S_all 1.041
_refine_ls_R_factor_all 0.0271
_refine_ls_R_factor_gt 0.0230
_refine_ls_shift/su_max 0.002
_refine_ls_shift/su_mean 0.000
_refine_ls_structure_factor_coef Fsqd
_refine_ls_weighting_details 'w=1/[\s^2^(Fo^2^)+(0.0270P)^2^+1.6153P] where P=(Fo^2^+2Fc^2^)/3'
_refine_ls_weighting_scheme calc
_refine_ls_wR_factor_gt 0.0581
_refine_ls_wR_factor_ref 0.0611
_reflns_Friedel_coverage 0.000
_reflns_number_gt 6243
_reflns_number_total 6927
_reflns_threshold_expression 'I > 2\s(I)'
_cod_data_source_file d1ce00458a2.cif
_cod_data_source_block 4
_cod_depositor_comments 'Adding full bibliography for 7242837--7242841.cif.'
_cod_original_cell_volume 2766.0(5)
_cod_database_code 7242840
_shelx_shelxl_version_number 2016/6
_shelx_space_group_comment
;
The symmetry employed for this shelxl refinement is uniquely defined
by the following loop, which should always be used as a source of
symmetry information in preference to the above space-group names.
They are only intended as comments.
;
_shelx_estimated_absorpt_t_max 0.805
_shelx_estimated_absorpt_t_min 0.714
_olex2_refinement_description
;
1. Fixed Uiso
 At 1.2 times of:
  All C(H) groups, All N(H) groups
2.a Aromatic/amide H refined with riding coordinates:
 C4A(H4A), C3A(H3A), C7A(H7A), C12A(H12A), C11A(H11A), C5A(H5A), C10A(H10A),
 C4B(H4B), C3B(H3B), C7B(H7B), C10B(H10B), C11B(H11B), C12B(H12B), C5B(H5B),
 N1A(H1A), N1B(H1B)
;
_olex2_exptl_crystal_mounting_method 'The crystal was mounted on a MITIGEN holder in paratone oil'
_olex2_submission_special_instructions 'No special instructions were received'

loop_
_space_group_symop_operation_xyz
'x, y, z'
'-x, y+1/2, -z+1/2'
'-x, -y, -z'
'x, -y-1/2, z-1/2'

loop_
_atom_site_label
_atom_site_type_symbol
_atom_site_fract_x
_atom_site_fract_y
_atom_site_fract_z
_atom_site_U_iso_or_equiv
_atom_site_adp_type
_atom_site_occupancy
_atom_site_site_symmetry_order
_atom_site_calc_flag
_atom_site_refinement_flags_posn
_atom_site_refinement_flags_adp
_atom_site_refinement_flags_occupancy
_atom_site_disorder_assembly
_atom_site_disorder_group
C4A C 0.09673(8) -0.07643(17) 0.78066(6) 0.0221(3) Uani 1 1 d . . . . .
H4A H 0.104919 -0.098362 0.825789 0.026 Uiso 1 1 calc R . . . .
C3A C 0.07181(8) -0.19789(16) 0.73816(6) 0.0198(2) Uani 1 1 d . . . . .
H3A H 0.062701 -0.302888 0.753815 0.024 Uiso 1 1 calc R . . . .
C2A C 0.06041(7) -0.16397(15) 0.67270(6) 0.0165(2) Uani 1 1 d . . . . .
C1A C 0.07280(7) -0.01079(15) 0.64757(6) 0.0156(2) Uani 1 1 d . . . . .
C7A C 0.11337(7) 0.08469(14) 0.54283(6) 0.0158(2) Uani 1 1 d . . . . .
H7A H 0.164920 0.122050 0.562047 0.019 Uiso 1 1 calc R . . . .
C8A C 0.15903(7) 0.17639(15) 0.44607(5) 0.0158(2) Uani 1 1 d . . . . .
C13A C 0.19651(7) 0.09726(15) 0.39557(6) 0.0175(2) Uani 1 1 d . . . . .
C12A C 0.25665(8) 0.16811(17) 0.35952(6) 0.0225(3) Uani 1 1 d . . . . .
H12A H 0.281902 0.109723 0.326360 0.027 Uiso 1 1 calc R . . . .
C11A C 0.27953(8) 0.32516(18) 0.37242(6) 0.0241(3) Uani 1 1 d . . . . .
H11A H 0.321944 0.373823 0.348932 0.029 Uiso 1 1 calc R . . . .
C5A C 0.10976(7) 0.07624(16) 0.75790(6) 0.0202(2) Uani 1 1 d . . . . .
H5A H 0.127354 0.158803 0.787223 0.024 Uiso 1 1 calc R . . . .
C6A C 0.09710(7) 0.10865(15) 0.69217(6) 0.0174(2) Uani 1 1 d . . . . .
C9A C 0.18101(8) 0.33760(16) 0.45475(6) 0.0196(2) Uani 1 1 d . . . . .
C10A C 0.24086(8) 0.41113(17) 0.41931(6) 0.0228(3) Uani 1 1 d . . . . .
H10A H 0.255196 0.519863 0.427195 0.027 Uiso 1 1 calc R . . . .
C4B C 0.59387(8) -0.10912(16) 0.92652(6) 0.0226(3) Uani 1 1 d . . . . .
H4B H 0.614910 -0.040731 0.960418 0.027 Uiso 1 1 calc R . . . .
C3B C 0.64857(8) -0.19207(16) 0.88946(6) 0.0210(2) Uani 1 1 d . . . . .
H3B H 0.707069 -0.180512 0.897578 0.025 Uiso 1 1 calc R . . . .
C2B C 0.61716(7) -0.29219(15) 0.84036(6) 0.0167(2) Uani 1 1 d . . . . .
C1B C 0.53163(7) -0.31296(14) 0.82692(5) 0.0142(2) Uani 1 1 d . . . . .
C7B C 0.45850(7) -0.39156(14) 0.72407(5) 0.0135(2) Uani 1 1 d . . . . .
H7B H 0.436653 -0.479156 0.699190 0.016 Uiso 1 1 calc R . . . .
C8B C 0.39458(7) -0.23986(14) 0.64320(5) 0.0142(2) Uani 1 1 d . . . . .
C9B C 0.30922(7) -0.27281(15) 0.63884(6) 0.0177(2) Uani 1 1 d . . . . .
C10B C 0.26003(8) -0.24494(17) 0.58260(7) 0.0239(3) Uani 1 1 d . . . . .
H10B H 0.201966 -0.267200 0.581270 0.029 Uiso 1 1 calc R . . . .
C11B C 0.29585(9) -0.18464(18) 0.52850(6) 0.0273(3) Uani 1 1 d . . . . .
H11B H 0.262156 -0.164372 0.489987 0.033 Uiso 1 1 calc R . . . .
C13B C 0.42829(7) -0.18208(15) 0.58662(6) 0.0169(2) Uani 1 1 d . . . . .
C12B C 0.38041(9) -0.15353(16) 0.52997(6) 0.0237(3) Uani 1 1 d . . . . .
H12B H 0.405246 -0.113127 0.492599 0.028 Uiso 1 1 calc R . . . .
C6B C 0.47831(7) -0.22723(15) 0.86541(6) 0.0162(2) Uani 1 1 d . . . . .
C5B C 0.50878(8) -0.12534(16) 0.91445(6) 0.0210(2) Uani 1 1 d . . . . .
H5B H 0.471318 -0.067151 0.939535 0.025 Uiso 1 1 calc R . . . .
N1A N 0.05761(6) 0.01754(13) 0.58075(5) 0.0171(2) Uani 1 1 d . . . . .
H1A H 0.008794 -0.010260 0.562655 0.020 Uiso 1 1 calc R . . . .
N2A N 0.09849(6) 0.09942(13) 0.48125(5) 0.0169(2) Uani 1 1 d . . . . .
N1B N 0.50160(6) -0.42494(12) 0.78021(5) 0.01487(19) Uani 1 1 d . . . . .
H1B H 0.512073 -0.526340 0.788590 0.018 Uiso 1 1 calc R . . . .
N2B N 0.44453(6) -0.25079(12) 0.70146(5) 0.01367(19) Uani 1 1 d . . . . .
Cl1A Cl 0.03108(2) -0.31722(4) 0.61961(2) 0.02035(7) Uani 1 1 d . . . . .
Cl3A Cl 0.16541(2) -0.09698(4) 0.37682(2) 0.02359(7) Uani 1 1 d . . . . .
Cl4A Cl 0.12898(2) 0.45292(4) 0.50926(2) 0.03135(8) Uani 1 1 d . . . . .
Cl2A Cl 0.10892(2) 0.30425(4) 0.66675(2) 0.02320(7) Uani 1 1 d . . . . .
Cl1B Cl 0.68625(2) -0.39401(4) 0.79419(2) 0.02330(7) Uani 1 1 d . . . . .
Cl4B Cl 0.26242(2) -0.35045(4) 0.70553(2) 0.02595(7) Uani 1 1 d . . . . .
Cl3B Cl 0.53502(2) -0.15215(4) 0.58701(2) 0.02300(7) Uani 1 1 d . . . . .
Cl2B Cl 0.37200(2) -0.25061(4) 0.85313(2) 0.02185(7) Uani 1 1 d . . . . .

loop_
_atom_site_aniso_label
_atom_site_aniso_U_11
_atom_site_aniso_U_22
_atom_site_aniso_U_33
_atom_site_aniso_U_23
_atom_site_aniso_U_13
_atom_site_aniso_U_12
C4A 0.0214(6) 0.0282(7) 0.0166(5) 0.0021(5) 0.0004(4) 0.0028(5)
C3A 0.0180(5) 0.0210(6) 0.0206(6) 0.0052(5) 0.0021(4) 0.0015(5)
C2A 0.0137(5) 0.0170(6) 0.0189(5) -0.0009(5) 0.0016(4) -0.0001(4)
C1A 0.0119(5) 0.0184(6) 0.0165(5) 0.0015(4) 0.0016(4) -0.0003(4)
C7A 0.0144(5) 0.0138(5) 0.0191(5) -0.0013(4) 0.0015(4) -0.0009(4)
C8A 0.0141(5) 0.0189(6) 0.0141(5) 0.0012(4) -0.0011(4) -0.0019(4)
C13A 0.0179(5) 0.0185(6) 0.0157(5) 0.0006(4) -0.0027(4) 0.0003(5)
C12A 0.0192(6) 0.0315(7) 0.0171(5) 0.0025(5) 0.0032(4) 0.0038(5)
C11A 0.0186(6) 0.0327(8) 0.0214(6) 0.0071(5) 0.0036(5) -0.0034(5)
C5A 0.0173(5) 0.0241(6) 0.0190(5) -0.0032(5) -0.0002(4) 0.0005(5)
C6A 0.0143(5) 0.0166(6) 0.0212(6) 0.0006(5) 0.0014(4) -0.0001(4)
C9A 0.0205(6) 0.0205(6) 0.0179(5) -0.0017(5) 0.0026(4) -0.0028(5)
C10A 0.0222(6) 0.0226(7) 0.0234(6) 0.0035(5) 0.0000(5) -0.0071(5)
C4B 0.0306(7) 0.0208(6) 0.0159(5) -0.0008(5) -0.0030(5) -0.0049(5)
C3B 0.0214(6) 0.0200(6) 0.0210(6) 0.0040(5) -0.0037(5) -0.0037(5)
C2B 0.0191(5) 0.0139(5) 0.0170(5) 0.0039(4) 0.0015(4) 0.0015(4)
C1B 0.0186(5) 0.0112(5) 0.0126(5) 0.0022(4) 0.0000(4) 0.0001(4)
C7B 0.0137(5) 0.0133(5) 0.0137(5) -0.0019(4) 0.0017(4) -0.0004(4)
C8B 0.0168(5) 0.0101(5) 0.0153(5) -0.0014(4) -0.0018(4) 0.0010(4)
C9B 0.0175(5) 0.0164(6) 0.0190(5) -0.0019(5) 0.0005(4) 0.0004(5)
C10B 0.0193(6) 0.0246(7) 0.0269(6) -0.0054(5) -0.0062(5) 0.0024(5)
C11B 0.0311(7) 0.0281(7) 0.0213(6) -0.0015(5) -0.0112(5) 0.0060(6)
C13B 0.0197(5) 0.0139(6) 0.0170(5) -0.0016(4) 0.0003(4) -0.0004(4)
C12B 0.0336(7) 0.0209(6) 0.0161(6) 0.0018(5) -0.0018(5) 0.0016(5)
C6B 0.0176(5) 0.0160(6) 0.0152(5) 0.0022(4) 0.0016(4) 0.0001(4)
C5B 0.0291(6) 0.0187(6) 0.0154(5) -0.0020(5) 0.0038(5) 0.0002(5)
N1A 0.0153(4) 0.0197(5) 0.0160(5) 0.0022(4) -0.0005(4) -0.0043(4)
N2A 0.0167(5) 0.0168(5) 0.0172(5) -0.0003(4) 0.0024(4) -0.0038(4)
N1B 0.0199(5) 0.0099(5) 0.0147(4) 0.0008(4) -0.0006(4) 0.0014(4)
N2B 0.0145(4) 0.0131(5) 0.0132(4) -0.0002(4) -0.0010(3) -0.0008(4)
Cl1A 0.02345(14) 0.01599(14) 0.02170(14) -0.00039(11) 0.00219(11) -0.00222(11)
Cl3A 0.02779(15) 0.02081(15) 0.02172(14) -0.00528(11) -0.00237(11) 0.00049(12)
Cl4A 0.04223(19) 0.01968(16) 0.03387(17) -0.00789(13) 0.01721(15) -0.00678(14)
Cl2A 0.02801(15) 0.01621(14) 0.02558(15) -0.00061(11) 0.00317(12) -0.00258(12)
Cl1B 0.01809(13) 0.02288(16) 0.02952(16) 0.00033(12) 0.00652(11) 0.00212(11)
Cl4B 0.01702(13) 0.03434(18) 0.02680(15) 0.00164(13) 0.00383(11) -0.00499(12)
Cl3B 0.02149(14) 0.02703(16) 0.02099(14) -0.00035(12) 0.00566(11) -0.00473(12)
Cl2B 0.01703(13) 0.02581(16) 0.02297(14) -0.00340(12) 0.00353(11) 0.00188(11)

loop_
_atom_type_symbol
_atom_type_description
_atom_type_scat_dispersion_real
_atom_type_scat_dispersion_imag
_atom_type_scat_source
C C 0.0033 0.0016 'International Tables Vol C Tables 4.2.6.8 and 6.1.1.4'
H H 0.0000 0.0000 'International Tables Vol C Tables 4.2.6.8 and 6.1.1.4'
Cl Cl 0.1484 0.1585 'International Tables Vol C Tables 4.2.6.8 and 6.1.1.4'
N N 0.0061 0.0033 'International Tables Vol C Tables 4.2.6.8 and 6.1.1.4'

loop_
_geom_angle_atom_site_label_1
_geom_angle_atom_site_label_2
_geom_angle_atom_site_label_3
_geom_angle
_geom_angle_site_symmetry_1
_geom_angle_site_symmetry_3
_geom_angle_publ_flag
C3A C4A H4A 119.8 . . ?
C5A C4A H4A 119.8 . . ?
C5A C4A C3A 120.49(12) . . ?
C4A C3A H3A 120.5 . . ?
C2A C3A C4A 118.97(12) . . ?
C2A C3A H3A 120.5 . . ?
C3A C2A C1A 122.40(12) . . ?
C3A C2A Cl1A 118.75(10) . . ?
C1A C2A Cl1A 118.84(9) . . ?
C2A C1A N1A 119.77(11) . . ?
C6A C1A C2A 116.80(11) . . ?
C6A C1A N1A 123.39(11) . . ?
N1A C7A H7A 119.3 . . ?
N2A C7A H7A 119.3 . . ?
N2A C7A N1A 121.48(11) . . ?
C13A C8A C9A 115.71(11) . . ?
C13A C8A N2A 120.58(11) . . ?
N2A C8A C9A 123.52(11) . . ?
C8A C13A Cl3A 118.52(9) . . ?
C12A C13A C8A 122.70(12) . . ?
C12A C13A Cl3A 118.78(10) . . ?
C13A C12A H12A 120.4 . . ?
C13A C12A C11A 119.21(12) . . ?
C11A C12A H12A 120.4 . . ?
C12A C11A H11A 119.9 . . ?
C10A C11A C12A 120.19(12) . . ?
C10A C11A H11A 119.9 . . ?
C4A C5A H5A 120.1 . . ?
C4A C5A C6A 119.78(12) . . ?
C6A C5A H5A 120.1 . . ?
C1A C6A Cl2A 120.50(9) . . ?
C5A C6A C1A 121.54(12) . . ?
C5A C6A Cl2A 117.92(10) . . ?
C8A C9A Cl4A 119.40(9) . . ?
C10A C9A C8A 122.48(12) . . ?
C10A C9A Cl4A 118.07(10) . . ?
C11A C10A C9A 119.48(13) . . ?
C11A C10A H10A 120.3 . . ?
C9A C10A H10A 120.3 . . ?
C3B C4B H4B 119.9 . . ?
C5B C4B H4B 119.9 . . ?
C5B C4B C3B 120.29(12) . . ?
C4B C3B H3B 120.3 . . ?
C4B C3B C2B 119.35(12) . . ?
C2B C3B H3B 120.3 . . ?
C3B C2B C1B 122.17(11) . . ?
C3B C2B Cl1B 118.80(9) . . ?
C1B C2B Cl1B 119.03(9) . . ?
C2B C1B C6B 116.83(11) . . ?
C2B C1B N1B 120.83(10) . . ?
C6B C1B N1B 122.15(10) . . ?
N1B C7B H7B 117.4 . . ?
N2B C7B H7B 117.4 . . ?
N2B C7B N1B 125.11(11) . . ?
C9B C8B C13B 116.11(10) . . ?
C9B C8B N2B 123.44(10) . . ?
C13B C8B N2B 120.27(10) . . ?
C8B C9B Cl4B 119.53(9) . . ?
C10B C9B C8B 122.11(12) . . ?
C10B C9B Cl4B 118.36(10) . . ?
C9B C10B H10B 120.2 . . ?
C11B C10B C9B 119.59(12) . . ?
C11B C10B H10B 120.2 . . ?
C10B C11B H11B 119.8 . . ?
C10B C11B C12B 120.43(12) . . ?
C12B C11B H11B 119.8 . . ?
C8B C13B Cl3B 118.44(9) . . ?
C12B C13B C8B 122.72(11) . . ?
C12B C13B Cl3B 118.79(10) . . ?
C11B C12B H12B 120.5 . . ?
C13B C12B C11B 118.99(12) . . ?
C13B C12B H12B 120.5 . . ?
C1B C6B Cl2B 119.52(9) . . ?
C5B C6B C1B 121.71(11) . . ?
C5B C6B Cl2B 118.75(9) . . ?
C4B C5B C6B 119.64(12) . . ?
C4B C5B H5B 120.2 . . ?
C6B C5B H5B 120.2 . . ?
C1A N1A H1A 118.1 . . ?
C7A N1A C1A 123.79(10) . . ?
C7A N1A H1A 118.1 . . ?
C7A N2A C8A 117.39(10) . . ?
C1B N1B H1B 116.9 . . ?
C7B N1B C1B 126.16(10) . . ?
C7B N1B H1B 116.9 . . ?
C7B N2B C8B 116.69(10) . . ?

loop_
_geom_bond_atom_site_label_1
_geom_bond_atom_site_label_2
_geom_bond_distance
_geom_bond_site_symmetry_2
_geom_bond_publ_flag
C4A H4A 0.9500 . ?
C4A C3A 1.3856(19) . ?
C4A C5A 1.3807(19) . ?
C3A H3A 0.9500 . ?
C3A C2A 1.3807(17) . ?
C2A C1A 1.4007(17) . ?
C2A Cl1A 1.7333(13) . ?
C1A C6A 1.3980(17) . ?
C1A N1A 1.4053(15) . ?
C7A H7A 0.9500 . ?
C7A N1A 1.3454(15) . ?
C7A N2A 1.2843(15) . ?
C8A C13A 1.3990(17) . ?
C8A C9A 1.4029(18) . ?
C8A N2A 1.4027(15) . ?
C13A C12A 1.3856(17) . ?
C13A Cl3A 1.7370(13) . ?
C12A H12A 0.9500 . ?
C12A C11A 1.386(2) . ?
C11A H11A 0.9500 . ?
C11A C10A 1.3810(19) . ?
C5A H5A 0.9500 . ?
C5A C6A 1.3854(17) . ?
C6A Cl2A 1.7319(13) . ?
C9A C10A 1.3848(17) . ?
C9A Cl4A 1.7321(13) . ?
C10A H10A 0.9500 . ?
C4B H4B 0.9500 . ?
C4B C3B 1.3839(19) . ?
C4B C5B 1.3821(19) . ?
C3B H3B 0.9500 . ?
C3B C2B 1.3861(18) . ?
C2B C1B 1.3968(16) . ?
C2B Cl1B 1.7279(12) . ?
C1B C6B 1.3986(16) . ?
C1B N1B 1.4086(15) . ?
C7B H7B 0.9500 . ?
C7B N1B 1.3432(14) . ?
C7B N2B 1.2815(15) . ?
C8B C9B 1.3965(16) . ?
C8B C13B 1.4002(16) . ?
C8B N2B 1.4084(14) . ?
C9B C10B 1.3848(17) . ?
C9B Cl4B 1.7311(13) . ?
C10B H10B 0.9500 . ?
C10B C11B 1.380(2) . ?
C11B H11B 0.9500 . ?
C11B C12B 1.382(2) . ?
C13B C12B 1.3816(17) . ?
C13B Cl3B 1.7323(12) . ?
C12B H12B 0.9500 . ?
C6B C5B 1.3896(17) . ?
C6B Cl2B 1.7232(12) . ?
C5B H5B 0.9500 . ?
N1A H1A 0.8800 . ?
N1B H1B 0.8800 . ?

loop_
_geom_hbond_atom_site_label_D
_geom_hbond_atom_site_label_H
_geom_hbond_atom_site_label_A
_geom_hbond_distance_DH
_geom_hbond_distance_HA
_geom_hbond_distance_DA
_geom_hbond_angle_DHA
_geom_hbond_site_symmetry_A
C10B H10B Cl1A 0.95 2.93 3.8472(14) 162.5 .
C10B H10B Cl4A 0.95 2.98 3.5691(14) 121.8 1_545
C12B H12B Cl3B 0.95 2.95 3.8183(14) 152.0 3_656
N1A H1A N2A 0.88 2.04 2.9171(14) 173.5 3_556
N1B H1B N2B 0.88 2.01 2.8783(14) 169.2 2_646
N1B H1B Cl3B 0.88 2.91 3.4114(11) 117.7 2_646

loop_
_geom_torsion_atom_site_label_1
_geom_torsion_atom_site_label_2
_geom_torsion_atom_site_label_3
_geom_torsion_atom_site_label_4
_geom_torsion
_geom_torsion_site_symmetry_1
_geom_torsion_site_symmetry_2
_geom_torsion_site_symmetry_3
_geom_torsion_site_symmetry_4
_geom_torsion_publ_flag
C4A C3A C2A C1A -0.27(18) . . . . ?
C4A C3A C2A Cl1A 178.84(9) . . . . ?
C4A C5A C6A C1A -1.26(18) . . . . ?
C4A C5A C6A Cl2A 176.62(9) . . . . ?
C3A C4A C5A C6A 0.59(19) . . . . ?
C3A C2A C1A C6A -0.36(17) . . . . ?
C3A C2A C1A N1A -177.95(11) . . . . ?
C2A C1A C6A C5A 1.12(17) . . . . ?
C2A C1A C6A Cl2A -176.70(9) . . . . ?
C2A C1A N1A C7A -127.01(13) . . . . ?
C8A C13A C12A C11A -1.77(19) . . . . ?
C8A C9A C10A C11A 1.6(2) . . . . ?
C13A C8A C9A C10A -4.97(18) . . . . ?
C13A C8A C9A Cl4A 172.31(9) . . . . ?
C13A C8A N2A C7A 120.91(13) . . . . ?
C13A C12A C11A C10A -1.98(19) . . . . ?
C12A C11A C10A C9A 2.08(19) . . . . ?
C5A C4A C3A C2A 0.16(18) . . . . ?
C6A C1A N1A C7A 55.55(17) . . . . ?
C9A C8A C13A C12A 5.08(17) . . . . ?
C9A C8A C13A Cl3A -174.19(9) . . . . ?
C9A C8A N2A C7A -64.47(16) . . . . ?
C4B C3B C2B C1B -0.18(19) . . . . ?
C4B C3B C2B Cl1B 179.61(10) . . . . ?
C3B C4B C5B C6B 0.89(19) . . . . ?
C3B C2B C1B C6B 0.15(17) . . . . ?
C3B C2B C1B N1B -174.95(11) . . . . ?
C2B C1B C6B C5B 0.40(17) . . . . ?
C2B C1B C6B Cl2B -178.33(9) . . . . ?
C2B C1B N1B C7B -115.18(13) . . . . ?
C1B C6B C5B C4B -0.93(19) . . . . ?
C8B C9B C10B C11B 0.9(2) . . . . ?
C8B C13B C12B C11B -0.7(2) . . . . ?
C9B C8B C13B C12B 2.09(18) . . . . ?
C9B C8B C13B Cl3B -175.53(9) . . . . ?
C9B C8B N2B C7B 70.02(15) . . . . ?
C9B C10B C11B C12B 0.6(2) . . . . ?
C10B C11B C12B C13B -0.7(2) . . . . ?
C13B C8B C9B C10B -2.15(18) . . . . ?
C13B C8B C9B Cl4B 178.05(9) . . . . ?
C13B C8B N2B C7B -114.98(13) . . . . ?
C6B C1B N1B C7B 69.98(16) . . . . ?
C5B C4B C3B C2B -0.35(19) . . . . ?
N1A C1A C6A C5A 178.63(11) . . . . ?
N1A C1A C6A Cl2A 0.80(16) . . . . ?
N1A C7A N2A C8A 177.65(11) . . . . ?
N2A C7A N1A C1A 175.77(11) . . . . ?
N2A C8A C13A C12A -179.90(11) . . . . ?
N2A C8A C13A Cl3A 0.84(15) . . . . ?
N2A C8A C9A C10A -179.83(12) . . . . ?
N2A C8A C9A Cl4A -2.56(17) . . . . ?
N1B C1B C6B C5B 175.43(11) . . . . ?
N1B C1B C6B Cl2B -3.30(16) . . . . ?
N1B C7B N2B C8B -177.08(10) . . . . ?
N2B C7B N1B C1B 6.79(19) . . . . ?
N2B C8B C9B C10B 173.04(12) . . . . ?
N2B C8B C9B Cl4B -6.76(16) . . . . ?
N2B C8B C13B C12B -173.26(11) . . . . ?
N2B C8B C13B Cl3B 9.12(15) . . . . ?
Cl1A C2A C1A C6A -179.47(8) . . . . ?
Cl1A C2A C1A N1A 2.93(15) . . . . ?
Cl3A C13A C12A C11A 177.50(10) . . . . ?
Cl4A C9A C10A C11A -175.76(10) . . . . ?
Cl1B C2B C1B C6B -179.64(9) . . . . ?
Cl1B C2B C1B N1B 5.26(15) . . . . ?
Cl4B C9B C10B C11B -179.34(11) . . . . ?
Cl3B C13B C12B C11B 176.89(11) . . . . ?
Cl2B C6B C5B C4B 177.81(10) . . . . ?
